data_4316439
loop_
_publ_author_name
'Ghulam Abbas'
'Yanhua Lan'
'George E. Kostakis'
'Wolfgang Wernsdorfer'
'Christopher E. Anson'
'Annie K. Powell'

_publ_contact_author
; 
Annie K. Powell
;
_publ_contact_author_email annie.powell@kit.edu
_publ_contact_author_phone '+49 721 608 2135'
_publ_section_title
;
 Series of Isostructural Planar Lanthanide Complexes
 [LnIII4(\m3-OH)2(mdeaH)2(piv)8] with Single Molecule Magnet Behavior for
 the Dy4 Analogue
;
_journal_name_full 'Inorganic Chemistry'
_journal_page_first 8067
_journal_page_last 8072
_journal_paper_doi 10.1021/ic1011605
_journal_volume 49
_journal_year 2010
_chemical_formula_sum 'C50 H98 N2 O22 Tb4'
_chemical_formula_weight 1714.98
_chemical_name_systematic
; 
 ? 
;
_space_group_IT_number 2
_symmetry_cell_setting triclinic
_symmetry_space_group_name_Hall '-P 1'
_symmetry_space_group_name_H-M 'P -1'
_atom_sites_solution_hydrogens geom
_atom_sites_solution_primary direct
_atom_sites_solution_secondary difmap
_audit_creation_method SHELXL-97
_cell_angle_alpha 109.679(19)
_cell_angle_beta 98.642(19)
_cell_angle_gamma 102.994(17)
_cell_formula_units_Z 1
_cell_length_a 11.690(2)
_cell_length_b 12.590(3)
_cell_length_c 12.785(4)
_cell_measurement_reflns_used 4764
_cell_measurement_temperature 150(2)
_cell_measurement_theta_max 25.70
_cell_measurement_theta_min 1.74
_cell_volume 1673.2(8)
_computing_cell_refinement 'X-Area 1.09 (Stoe & Cie GmbH, 2000)'
_computing_data_collection 'WinXpose 1.05 (Stoe & Cie GmbH, 2000)'
_computing_data_reduction 'X-Area 1.09 (Stoe & Cie GmbH, 2000)'
_computing_molecular_graphics 'SHELXTL 6.14 (BrukerAXS Inc., 2003)'
_computing_publication_material 'SHELXTL 6.14 (BrukerAXS Inc., 2003)'
_computing_structure_refinement 'SHELXTL 6.14 (BrukerAXS Inc., 2003)'
_computing_structure_solution 'SHELXTL 6.14 (BrukerAXS Inc., 2003)'
_diffrn_ambient_temperature 150(2)
_diffrn_detector_area_resol_mean 6.667
_diffrn_measured_fraction_theta_full 0.969
_diffrn_measured_fraction_theta_max 0.967
_diffrn_measurement_device_type 'Stoe IPDS II'
_diffrn_measurement_method 'area detector'
_diffrn_radiation_monochromator graphite
_diffrn_radiation_source 'rotating anode'
_diffrn_radiation_type MoK\a
_diffrn_radiation_wavelength 0.71073
_diffrn_reflns_av_R_equivalents 0.0890
_diffrn_reflns_av_sigmaI/netI 0.1824
_diffrn_reflns_limit_h_max 12
_diffrn_reflns_limit_h_min -14
_diffrn_reflns_limit_k_max 15
_diffrn_reflns_limit_k_min -15
_diffrn_reflns_limit_l_max 15
_diffrn_reflns_limit_l_min -15
_diffrn_reflns_number 9504
_diffrn_reflns_theta_full 25.00
_diffrn_reflns_theta_max 25.35
_diffrn_reflns_theta_min 1.75
_exptl_absorpt_coefficient_mu 4.243
_exptl_absorpt_correction_T_max 0.872
_exptl_absorpt_correction_T_min 0.744
_exptl_absorpt_correction_type multi-scan
_exptl_absorpt_process_details
;
XPREP in SHELXTL 6.14 (BrukerAXS Inc., 2003)
;
_exptl_crystal_colour colourless
_exptl_crystal_density_diffrn 1.702
_exptl_crystal_density_method 'not measured'
_exptl_crystal_description block
_exptl_crystal_F_000 848
_exptl_crystal_size_max 0.09
_exptl_crystal_size_mid 0.06
_exptl_crystal_size_min 0.03
_refine_diff_density_max 0.969
_refine_diff_density_min -1.954
_refine_diff_density_rms 0.202
_refine_ls_extinction_method none
_refine_ls_goodness_of_fit_ref 0.959
_refine_ls_hydrogen_treatment mixed
_refine_ls_matrix_type full
_refine_ls_number_parameters 349
_refine_ls_number_reflns 5913
_refine_ls_number_restraints 87
_refine_ls_restrained_S_all 0.953
_refine_ls_R_factor_all 0.1605
_refine_ls_R_factor_gt 0.0693
_refine_ls_shift/su_max 0.000
_refine_ls_shift/su_mean 0.000
_refine_ls_structure_factor_coef Fsqd
_refine_ls_weighting_details 'calc w=1/[\s^2^(Fo^2^)+(0.0486P)^2^+0.0000P] where P=(Fo^2^+2Fc^2^)/3'
_refine_ls_weighting_scheme calc
_refine_ls_wR_factor_gt 0.1209
_refine_ls_wR_factor_ref 0.1488
_reflns_number_gt 3005
_reflns_number_total 5913
_reflns_threshold_expression >2sigma(I)
_cod_data_source_file ic1011605_si_002_1.cif
_cod_data_source_block ga18
_cod_original_cell_volume 1673.2(7)
_cod_database_code 4316439

loop_
_symmetry_equiv_pos_as_xyz
'x, y, z'
'-x, -y, -z'

loop_
_atom_site_label
_atom_site_type_symbol
_atom_site_fract_x
_atom_site_fract_y
_atom_site_fract_z
_atom_site_U_iso_or_equiv
_atom_site_adp_type
_atom_site_occupancy
_atom_site_symmetry_multiplicity
_atom_site_calc_flag
_atom_site_refinement_flags
_atom_site_disorder_assembly
_atom_site_disorder_group
Tb1 Tb 0.39738(7) 0.33324(7) 0.39457(8) 0.0397(3) Uani 1 1 d . . .
Tb2 Tb 0.72801(7) 0.42041(7) 0.43672(8) 0.0383(3) Uani 1 1 d . . .
O1 O 0.5638(9) 0.4984(9) 0.4232(10) 0.036(3) Uani 1 1 d D . .
H1 H 0.556(15) 0.517(14) 0.363(9) 0.044 Uiso 1 1 d D . .
N1 N 0.7490(12) 0.2106(11) 0.3984(12) 0.043(3) Uani 1 1 d . . .
C1 C 0.7038(18) 0.1864(17) 0.4947(18) 0.064(6) Uani 1 1 d . . .
H1A H 0.7592 0.2426 0.5691 0.076 Uiso 1 1 calc R . .
H1B H 0.7025 0.1054 0.4879 0.076 Uiso 1 1 calc R . .
C2 C 0.5772(16) 0.1989(18) 0.491(2) 0.073(7) Uani 1 1 d . . .
H2A H 0.5174 0.1283 0.4294 0.088 Uiso 1 1 calc R . .
H2B H 0.5570 0.2053 0.5647 0.088 Uiso 1 1 calc R . .
O2 O 0.5722(10) 0.3026(9) 0.4690(10) 0.045(3) Uani 1 1 d . . .
C3 C 0.8761(17) 0.2161(16) 0.406(2) 0.068(6) Uani 1 1 d . . .
H3A H 0.8824 0.1347 0.3788 0.081 Uiso 1 1 calc R . .
H3B H 0.9212 0.2563 0.4880 0.081 Uiso 1 1 calc R . .
C4 C 0.9344(17) 0.2797(14) 0.3392(18) 0.055(5) Uani 1 1 d . . .
H4A H 0.8978 0.2358 0.2560 0.066 Uiso 1 1 calc R . .
H4B H 1.0224 0.2889 0.3542 0.066 Uiso 1 1 calc R . .
O3 O 0.9119(9) 0.3979(10) 0.3791(11) 0.050(3) Uani 1 1 d D . .
H3 H 0.964(13) 0.451(12) 0.366(16) 0.060 Uiso 1 1 d D . .
C5 C 0.6690(18) 0.1177(16) 0.292(2) 0.073(7) Uani 1 1 d . . .
H5A H 0.6824 0.0417 0.2849 0.109 Uiso 1 1 calc R . .
H5B H 0.6869 0.1362 0.2263 0.109 Uiso 1 1 calc R . .
H5C H 0.5844 0.1130 0.2928 0.109 Uiso 1 1 calc R . .
O4 O 0.7155(9) 0.5415(9) 0.6367(10) 0.040(3) Uani 1 1 d . . .
O5 O 0.8676(9) 0.4668(9) 0.6202(9) 0.040(3) Uani 1 1 d . . .
C6 C 0.8055(14) 0.5162(13) 0.6831(15) 0.036(4) Uani 1 1 d . A .
C7 C 0.8275(14) 0.5297(13) 0.8075(17) 0.052(5) Uani 1 1 d D . .
C8A C 0.958(2) 0.617(2) 0.868(3) 0.101(13) Uiso 0.64 1 d PD A 1
H8A1 H 1.0166 0.5835 0.8310 0.151 Uiso 0.64 1 calc PR A 1
H8A2 H 0.9768 0.6288 0.9488 0.151 Uiso 0.64 1 calc PR A 1
H8A3 H 0.9617 0.6926 0.8607 0.151 Uiso 0.64 1 calc PR A 1
C9A C 0.829(2) 0.4131(19) 0.824(3) 0.055(7) Uiso 0.64 1 d PD A 1
H9A1 H 0.8855 0.3793 0.7850 0.083 Uiso 0.64 1 calc PR A 1
H9A2 H 0.7471 0.3568 0.7922 0.083 Uiso 0.64 1 calc PR A 1
H9A3 H 0.8537 0.4298 0.9063 0.083 Uiso 0.64 1 calc PR A 1
C10A C 0.739(3) 0.582(3) 0.872(3) 0.100(13) Uiso 0.64 1 d PD A 1
H10A H 0.7612 0.5899 0.9523 0.150 Uiso 0.64 1 calc PR A 1
H10B H 0.6563 0.5291 0.8361 0.150 Uiso 0.64 1 calc PR A 1
H10C H 0.7435 0.6596 0.8700 0.150 Uiso 0.64 1 calc PR A 1
C8B C 0.868(4) 0.663(2) 0.883(4) 0.082(18) Uiso 0.36 1 d PD A 2
H8B1 H 0.8148 0.7010 0.8527 0.123 Uiso 0.36 1 calc PR A 2
H8B2 H 0.9517 0.6977 0.8817 0.123 Uiso 0.36 1 calc PR A 2
H8B3 H 0.8642 0.6735 0.9615 0.123 Uiso 0.36 1 calc PR A 2
C9B C 0.918(4) 0.471(4) 0.846(5) 0.09(2) Uiso 0.36 1 d PD A 2
H9B1 H 0.8929 0.3869 0.7957 0.130 Uiso 0.36 1 calc PR A 2
H9B2 H 0.9187 0.4780 0.9251 0.130 Uiso 0.36 1 calc PR A 2
H9B3 H 0.9987 0.5092 0.8424 0.130 Uiso 0.36 1 calc PR A 2
C10B C 0.701(3) 0.473(4) 0.821(6) 0.10(2) Uiso 0.36 1 d PD A 2
H10D H 0.6446 0.5153 0.8028 0.149 Uiso 0.36 1 calc PR A 2
H10E H 0.7072 0.4783 0.8997 0.149 Uiso 0.36 1 calc PR A 2
H10F H 0.6705 0.3900 0.7680 0.149 Uiso 0.36 1 calc PR A 2
O6 O 0.7131(13) 0.7301(10) 0.4868(13) 0.069(4) Uani 1 1 d . . .
O7 O 0.8210(10) 0.6023(10) 0.4343(11) 0.051(3) Uani 1 1 d . . .
C11 C 0.7766(15) 0.6839(16) 0.4254(16) 0.050(5) Uani 1 1 d . B .
C12 C 0.8033(15) 0.7331(14) 0.3361(17) 0.066(6) Uani 1 1 d D . .
C13A C 0.871(2) 0.8652(19) 0.402(3) 0.069(9) Uiso 0.64 1 d PD B 1
H13A H 0.8906 0.9014 0.3471 0.104 Uiso 0.64 1 calc PR B 1
H13B H 0.9465 0.8743 0.4541 0.104 Uiso 0.64 1 calc PR B 1
H13C H 0.8202 0.9042 0.4456 0.104 Uiso 0.64 1 calc PR B 1
C14A C 0.678(2) 0.715(3) 0.263(3) 0.097(12) Uiso 0.64 1 d PD B 1
H14A H 0.6886 0.7436 0.2016 0.145 Uiso 0.64 1 calc PR B 1
H14B H 0.6332 0.7582 0.3110 0.145 Uiso 0.64 1 calc PR B 1
H14C H 0.6338 0.6303 0.2289 0.145 Uiso 0.64 1 calc PR B 1
C15A C 0.878(2) 0.670(2) 0.262(2) 0.048(7) Uiso 0.64 1 d PD B 1
H15A H 0.8916 0.7043 0.2043 0.071 Uiso 0.64 1 calc PR B 1
H15B H 0.8348 0.5860 0.2232 0.071 Uiso 0.64 1 calc PR B 1
H15C H 0.9567 0.6810 0.3103 0.071 Uiso 0.64 1 calc PR B 1
C13B C 0.793(5) 0.856(3) 0.353(5) 0.069(16) Uiso 0.36 1 d PD B 2
H13D H 0.8084 0.8747 0.2871 0.104 Uiso 0.36 1 calc PR B 2
H13E H 0.8528 0.9145 0.4229 0.104 Uiso 0.36 1 calc PR B 2
H13F H 0.7114 0.8588 0.3609 0.104 Uiso 0.36 1 calc PR B 2
C14B C 0.703(6) 0.637(5) 0.235(8) 0.35(11) Uiso 0.36 1 d PD B 2
H14D H 0.7011 0.6582 0.1674 0.527 Uiso 0.36 1 calc PR B 2
H14E H 0.6250 0.6317 0.2546 0.527 Uiso 0.36 1 calc PR B 2
H14F H 0.7201 0.5613 0.2179 0.527 Uiso 0.36 1 calc PR B 2
C15B C 0.929(4) 0.724(6) 0.322(8) 0.14(4) Uiso 0.36 1 d PD B 2
H15D H 0.9505 0.7556 0.2642 0.211 Uiso 0.36 1 calc PR B 2
H15E H 0.9284 0.6415 0.2962 0.211 Uiso 0.36 1 calc PR B 2
H15F H 0.9891 0.7702 0.3950 0.211 Uiso 0.36 1 calc PR B 2
O8 O 0.4507(11) 0.2938(11) 0.2153(10) 0.056(3) Uani 1 1 d . . .
O9 O 0.6524(11) 0.3400(11) 0.2437(11) 0.056(3) Uani 1 1 d . . .
C16 C 0.5466(18) 0.3011(15) 0.1811(16) 0.050(5) Uani 1 1 d . C .
C17 C 0.5314(15) 0.2601(15) 0.0493(17) 0.062(5) Uani 1 1 d D . .
C18A C 0.629(2) 0.201(3) 0.012(3) 0.104(11) Uiso 0.76 1 d PD C 1
H18A H 0.6179 0.1760 -0.0712 0.155 Uiso 0.76 1 calc PR C 1
H18B H 0.6218 0.1319 0.0326 0.155 Uiso 0.76 1 calc PR C 1
H18C H 0.7098 0.2575 0.0508 0.155 Uiso 0.76 1 calc PR C 1
C19A C 0.549(2) 0.373(2) 0.020(3) 0.086(9) Uiso 0.76 1 d PD C 1
H19A H 0.5407 0.3502 -0.0622 0.129 Uiso 0.76 1 calc PR C 1
H19B H 0.6300 0.4273 0.0620 0.129 Uiso 0.76 1 calc PR C 1
H19C H 0.4877 0.4113 0.0433 0.129 Uiso 0.76 1 calc PR C 1
C20A C 0.4034(19) 0.175(2) -0.018(2) 0.064(7) Uiso 0.76 1 d PD C 1
H20A H 0.3971 0.1506 -0.1001 0.097 Uiso 0.76 1 calc PR C 1
H20B H 0.3425 0.2151 0.0028 0.097 Uiso 0.76 1 calc PR C 1
H20C H 0.3898 0.1051 0.0022 0.097 Uiso 0.76 1 calc PR C 1
C18B C 0.526(10) 0.127(4) 0.014(10) 0.12(4) Uiso 0.24 1 d PD C 2
H18D H 0.5184 0.0920 -0.0688 0.186 Uiso 0.24 1 calc PR C 2
H18E H 0.4556 0.0855 0.0327 0.186 Uiso 0.24 1 calc PR C 2
H18F H 0.6001 0.1211 0.0553 0.186 Uiso 0.24 1 calc PR C 2
C19B C 0.643(9) 0.324(9) 0.017(13) 0.17(6) Uiso 0.24 1 d PD C 2
H19D H 0.6362 0.2842 -0.0649 0.252 Uiso 0.24 1 calc PR C 2
H19E H 0.7171 0.3207 0.0615 0.252 Uiso 0.24 1 calc PR C 2
H19F H 0.6449 0.4062 0.0345 0.252 Uiso 0.24 1 calc PR C 2
C20B C 0.416(8) 0.273(10) -0.008(15) 0.17(7) Uiso 0.24 1 d PD C 2
H20D H 0.4086 0.2469 -0.0906 0.259 Uiso 0.24 1 calc PR C 2
H20E H 0.4167 0.3555 0.0234 0.259 Uiso 0.24 1 calc PR C 2
H20F H 0.3466 0.2238 0.0063 0.259 Uiso 0.24 1 calc PR C 2
O10 O 0.3421(11) 0.1193(9) 0.3091(11) 0.053(3) Uani 1 1 d . . .
O11 O 0.2068(10) 0.2051(10) 0.2674(12) 0.060(4) Uani 1 1 d . . .
C21 C 0.2389(16) 0.1109(15) 0.2607(16) 0.049(5) Uani 1 1 d . . .
C22 C 0.1474(16) -0.0097(17) 0.185(2) 0.067(6) Uani 1 1 d . . .
C23 C 0.181(2) -0.1037(19) 0.225(3) 0.112(10) Uani 1 1 d . . .
H23A H 0.1763 -0.0851 0.3049 0.167 Uiso 1 1 calc R . .
H23B H 0.2633 -0.1042 0.2192 0.167 Uiso 1 1 calc R . .
H23C H 0.1240 -0.1816 0.1767 0.167 Uiso 1 1 calc R . .
C24 C 0.0193(17) -0.0036(17) 0.197(2) 0.081(8) Uani 1 1 d . . .
H24A H 0.0151 0.0114 0.2764 0.121 Uiso 1 1 calc R . .
H24B H -0.0406 -0.0787 0.1459 0.121 Uiso 1 1 calc R . .
H24C H 0.0022 0.0605 0.1763 0.121 Uiso 1 1 calc R . .
C25 C 0.154(2) -0.0328(18) 0.0617(19) 0.086(8) Uani 1 1 d . . .
H25A H 0.2365 -0.0340 0.0548 0.129 Uiso 1 1 calc R . .
H25B H 0.1347 0.0298 0.0401 0.129 Uiso 1 1 calc R . .
H25C H 0.0964 -0.1092 0.0108 0.129 Uiso 1 1 calc R . .

loop_
_atom_site_aniso_label
_atom_site_aniso_U_11
_atom_site_aniso_U_22
_atom_site_aniso_U_33
_atom_site_aniso_U_23
_atom_site_aniso_U_13
_atom_site_aniso_U_12
Tb1 0.0299(5) 0.0343(5) 0.0491(7) 0.0068(5) 0.0100(5) 0.0126(4)
Tb2 0.0288(5) 0.0392(5) 0.0442(7) 0.0102(5) 0.0098(5) 0.0134(4)
O1 0.035(6) 0.043(6) 0.041(7) 0.017(6) 0.017(6) 0.023(5)
N1 0.041(8) 0.044(8) 0.042(9) 0.009(7) 0.015(7) 0.018(7)
C1 0.071(13) 0.058(12) 0.062(14) 0.014(10) 0.013(11) 0.038(11)
C2 0.039(10) 0.073(14) 0.12(2) 0.041(14) 0.021(12) 0.028(10)
O2 0.043(6) 0.034(6) 0.054(8) 0.010(6) 0.013(6) 0.017(5)
C3 0.046(11) 0.045(11) 0.109(19) 0.019(12) 0.022(12) 0.024(9)
C4 0.057(12) 0.038(10) 0.078(15) 0.028(10) 0.018(11) 0.020(9)
O3 0.028(6) 0.054(7) 0.067(9) 0.011(6) 0.023(6) 0.023(6)
C5 0.054(12) 0.040(10) 0.099(18) 0.008(11) -0.004(12) 0.008(9)
O4 0.031(6) 0.033(6) 0.049(8) 0.008(5) 0.002(5) 0.011(5)
O5 0.032(6) 0.052(6) 0.035(7) 0.011(5) 0.012(5) 0.018(5)
C6 0.037(9) 0.032(8) 0.046(11) 0.020(8) 0.012(8) 0.010(7)
C7 0.057(11) 0.049(10) 0.060(13) 0.029(9) 0.014(10) 0.024(9)
O6 0.083(10) 0.043(7) 0.080(11) 0.015(7) 0.044(9) 0.012(7)
O7 0.042(7) 0.045(7) 0.066(9) 0.023(6) 0.012(6) 0.009(6)
C11 0.037(9) 0.053(11) 0.047(12) 0.014(9) 0.010(9) 0.002(8)
C12 0.063(13) 0.079(14) 0.077(16) 0.045(13) 0.026(12) 0.034(11)
O8 0.055(8) 0.065(8) 0.037(7) 0.002(6) 0.009(6) 0.022(7)
O9 0.040(7) 0.067(8) 0.059(9) 0.013(7) 0.016(6) 0.028(6)
C16 0.068(13) 0.053(11) 0.050(12) 0.025(9) 0.029(11) 0.040(10)
C17 0.079(14) 0.073(13) 0.053(13) 0.030(11) 0.028(11) 0.040(12)
O10 0.049(8) 0.033(6) 0.059(9) -0.003(6) 0.005(7) 0.015(6)
O11 0.028(6) 0.038(6) 0.089(10) -0.001(6) 0.008(6) 0.005(5)
C21 0.050(11) 0.042(10) 0.046(12) 0.006(8) 0.012(9) 0.011(9)
C22 0.035(10) 0.054(11) 0.094(18) 0.022(12) 0.005(11) -0.002(9)
C23 0.092(19) 0.056(14) 0.16(3) 0.035(16) -0.010(18) 0.011(13)
C24 0.038(11) 0.044(11) 0.13(2) 0.016(13) 0.007(13) -0.011(9)
C25 0.085(17) 0.059(13) 0.060(15) -0.012(11) 0.009(13) -0.022(12)

loop_
_atom_type_symbol
_atom_type_description
_atom_type_scat_dispersion_real
_atom_type_scat_dispersion_imag
_atom_type_scat_source
C C 0.0033 0.0016 'International Tables Vol C Tables 4.2.6.8 and 6.1.1.4'
H H 0.0000 0.0000 'International Tables Vol C Tables 4.2.6.8 and 6.1.1.4'
N N 0.0061 0.0033 'International Tables Vol C Tables 4.2.6.8 and 6.1.1.4'
O O 0.0106 0.0060 'International Tables Vol C Tables 4.2.6.8 and 6.1.1.4'
Tb Tb -0.1723 4.1537 'International Tables Vol C Tables 4.2.6.8 and 6.1.1.4'

loop_
_geom_angle_atom_site_label_1
_geom_angle_atom_site_label_2
_geom_angle_atom_site_label_3
_geom_angle
_geom_angle_site_symmetry_1
_geom_angle_site_symmetry_3
_geom_angle_publ_flag
O2 Tb1 O6 94.9(5) . 2_666 ?
O2 Tb1 O4 151.7(4) . 2_666 ?
O6 Tb1 O4 96.5(4) 2_666 2_666 ?
O2 Tb1 O8 89.6(4) . . ?
O6 Tb1 O8 150.0(4) 2_666 . ?
O4 Tb1 O8 93.3(4) 2_666 . ?
O2 Tb1 O1 71.6(4) . . ?
O6 Tb1 O1 135.4(4) 2_666 . ?
O4 Tb1 O1 82.2(3) 2_666 . ?
O8 Tb1 O1 74.0(4) . . ?
O2 Tb1 O11 133.9(4) . . ?
O6 Tb1 O11 75.5(5) 2_666 . ?
O4 Tb1 O11 74.2(4) 2_666 . ?
O8 Tb1 O11 80.1(4) . . ?
O1 Tb1 O11 143.6(4) . . ?
O2 Tb1 O10 79.5(4) . . ?
O6 Tb1 O10 75.4(4) 2_666 . ?
O4 Tb1 O10 128.4(4) 2_666 . ?
O8 Tb1 O10 76.4(4) . . ?
O1 Tb1 O10 138.3(4) . . ?
O11 Tb1 O10 54.4(4) . . ?
O2 Tb1 O1 87.6(4) . 2_666 ?
O6 Tb1 O1 71.4(4) 2_666 2_666 ?
O4 Tb1 O1 71.8(4) 2_666 2_666 ?
O8 Tb1 O1 138.5(4) . 2_666 ?
O1 Tb1 O1 65.8(4) . 2_666 ?
O11 Tb1 O1 128.6(4) . 2_666 ?
O10 Tb1 O1 143.1(4) . 2_666 ?
O2 Tb2 O9 93.7(4) . . ?
O2 Tb2 O7 149.2(4) . . ?
O9 Tb2 O7 92.3(5) . . ?
O2 Tb2 O1 72.7(4) . . ?
O9 Tb2 O1 80.2(4) . . ?
O7 Tb2 O1 78.6(4) . . ?
O2 Tb2 O3 134.9(4) . . ?
O9 Tb2 O3 81.1(4) . . ?
O7 Tb2 O3 75.9(4) . . ?
O1 Tb2 O3 147.5(4) . . ?
O2 Tb2 O5 94.7(4) . . ?
O9 Tb2 O5 157.3(3) . . ?
O7 Tb2 O5 91.2(4) . . ?
O1 Tb2 O5 122.5(4) . . ?
O3 Tb2 O5 78.0(4) . . ?
O2 Tb2 O4 75.8(4) . . ?
O9 Tb2 O4 150.6(4) . . ?
O7 Tb2 O4 84.3(4) . . ?
O1 Tb2 O4 70.5(3) . . ?
O3 Tb2 O4 125.8(4) . . ?
O5 Tb2 O4 52.1(3) . . ?
O2 Tb2 N1 67.5(4) . . ?
O9 Tb2 N1 81.6(4) . . ?
O7 Tb2 N1 143.3(4) . . ?
O1 Tb2 N1 134.7(4) . . ?
O3 Tb2 N1 67.4(4) . . ?
O5 Tb2 N1 82.2(4) . . ?
O4 Tb2 N1 117.7(4) . . ?
Tb2 O1 Tb1 101.6(4) . . ?
Tb2 O1 Tb1 106.6(4) . 2_666 ?
Tb1 O1 Tb1 114.2(4) . 2_666 ?
Tb2 O1 H1 110(10) . . ?
Tb1 O1 H1 110(10) . . ?
Tb1 O1 H1 114(10) 2_666 . ?
C3 N1 C5 112.3(14) . . ?
C3 N1 C1 112.9(15) . . ?
C5 N1 C1 106.3(15) . . ?
C3 N1 Tb2 108.8(10) . . ?
C5 N1 Tb2 115.1(11) . . ?
C1 N1 Tb2 100.9(9) . . ?
N1 C1 C2 110.2(16) . . ?
N1 C1 H1A 109.6 . . ?
C2 C1 H1A 109.6 . . ?
N1 C1 H1B 109.6 . . ?
C2 C1 H1B 109.6 . . ?
H1A C1 H1B 108.1 . . ?
O2 C2 C1 109.2(16) . . ?
O2 C2 H2A 109.8 . . ?
C1 C2 H2A 109.8 . . ?
O2 C2 H2B 109.8 . . ?
C1 C2 H2B 109.8 . . ?
H2A C2 H2B 108.3 . . ?
C2 O2 Tb2 124.1(9) . . ?
C2 O2 Tb1 124.3(10) . . ?
Tb2 O2 Tb1 107.7(5) . . ?
N1 C3 C4 113.7(17) . . ?
N1 C3 H3A 108.8 . . ?
C4 C3 H3A 108.8 . . ?
N1 C3 H3B 108.8 . . ?
C4 C3 H3B 108.8 . . ?
H3A C3 H3B 107.7 . . ?
C3 C4 O3 105.5(14) . . ?
C3 C4 H4A 110.7 . . ?
O3 C4 H4A 110.7 . . ?
C3 C4 H4B 110.7 . . ?
O3 C4 H4B 110.7 . . ?
H4A C4 H4B 108.8 . . ?
C4 O3 Tb2 121.1(9) . . ?
C4 O3 H3 112(10) . . ?
Tb2 O3 H3 125(10) . . ?
N1 C5 H5A 109.5 . . ?
N1 C5 H5B 109.5 . . ?
H5A C5 H5B 109.5 . . ?
N1 C5 H5C 109.5 . . ?
H5A C5 H5C 109.5 . . ?
H5B C5 H5C 109.5 . . ?
C6 O4 Tb1 155.9(10) . 2_666 ?
C6 O4 Tb2 91.5(9) . . ?
Tb1 O4 Tb2 103.7(4) 2_666 . ?
C6 O5 Tb2 96.3(10) . . ?
O5 C6 O4 118.8(15) . . ?
O5 C6 C7 119.8(14) . . ?
O4 C6 C7 120.9(13) . . ?
C6 C7 C9B 116(3) . . ?
C6 C7 C8B 108(2) . . ?
C9B C7 C8B 110.0(17) . . ?
C6 C7 C10A 115(2) . . ?
C6 C7 C10B 104(3) . . ?
C9B C7 C10B 109.1(16) . . ?
C8B C7 C10B 108.6(16) . . ?
C6 C7 C9A 113.5(16) . . ?
C10A C7 C9A 108.1(14) . . ?
C6 C7 C8A 106.0(19) . . ?
C10A C7 C8A 107.7(14) . . ?
C9A C7 C8A 106.1(13) . . ?
C7 C8A H8A1 109.5 . . ?
C7 C8A H8A2 109.5 . . ?
H8A1 C8A H8A2 109.5 . . ?
C7 C8A H8A3 109.5 . . ?
H8A1 C8A H8A3 109.5 . . ?
H8A2 C8A H8A3 109.5 . . ?
C7 C9A H9A1 109.5 . . ?
C7 C9A H9A2 109.5 . . ?
H9A1 C9A H9A2 109.5 . . ?
C7 C9A H9A3 109.5 . . ?
H9A1 C9A H9A3 109.5 . . ?
H9A2 C9A H9A3 109.5 . . ?
C7 C10A H10A 109.5 . . ?
C7 C10A H10B 109.5 . . ?
H10A C10A H10B 109.5 . . ?
C7 C10A H10C 109.5 . . ?
H10A C10A H10C 109.5 . . ?
H10B C10A H10C 109.5 . . ?
C7 C8B H8B1 109.5 . . ?
C7 C8B H8B2 109.5 . . ?
H8B1 C8B H8B2 109.5 . . ?
C7 C8B H8B3 109.5 . . ?
H8B1 C8B H8B3 109.5 . . ?
H8B2 C8B H8B3 109.5 . . ?
C7 C9B H9B1 109.5 . . ?
C7 C9B H9B2 109.5 . . ?
H9B1 C9B H9B2 109.5 . . ?
C7 C9B H9B3 109.5 . . ?
H9B1 C9B H9B3 109.5 . . ?
H9B2 C9B H9B3 109.5 . . ?
C7 C10B H10D 109.5 . . ?
C7 C10B H10E 109.5 . . ?
H10D C10B H10E 109.5 . . ?
C7 C10B H10F 109.5 . . ?
H10D C10B H10F 109.5 . . ?
H10E C10B H10F 109.5 . . ?
C11 O6 Tb1 131.6(12) . 2_666 ?
C11 O7 Tb2 130.4(10) . . ?
O6 C11 O7 125.6(18) . . ?
O6 C11 C12 115.4(16) . . ?
O7 C11 C12 119.0(15) . . ?
C11 C12 C13B 118(3) . . ?
C11 C12 C15A 112.7(16) . . ?
C11 C12 C15B 107(3) . . ?
C13B C12 C15B 111.3(18) . . ?
C11 C12 C14A 105(2) . . ?
C15A C12 C14A 110.6(13) . . ?
C11 C12 C14B 97(5) . . ?
C13B C12 C14B 111.4(19) . . ?
C15B C12 C14B 111.1(18) . . ?
C11 C12 C13A 106.4(19) . . ?
C15A C12 C13A 110.9(13) . . ?
C14A C12 C13A 111.3(13) . . ?
C12 C13A H13A 109.5 . . ?
C12 C13A H13B 109.5 . . ?
H13A C13A H13B 109.5 . . ?
C12 C13A H13C 109.5 . . ?
H13A C13A H13C 109.5 . . ?
H13B C13A H13C 109.5 . . ?
C12 C14A H14A 109.5 . . ?
C12 C14A H14B 109.5 . . ?
H14A C14A H14B 109.5 . . ?
C12 C14A H14C 109.5 . . ?
H14A C14A H14C 109.5 . . ?
H14B C14A H14C 109.5 . . ?
C12 C15A H15A 109.5 . . ?
C12 C15A H15B 109.5 . . ?
H15A C15A H15B 109.5 . . ?
C12 C15A H15C 109.5 . . ?
H15A C15A H15C 109.5 . . ?
H15B C15A H15C 109.5 . . ?
C12 C13B H13D 109.5 . . ?
C12 C13B H13E 109.5 . . ?
H13D C13B H13E 109.5 . . ?
C12 C13B H13F 109.5 . . ?
H13D C13B H13F 109.5 . . ?
H13E C13B H13F 109.5 . . ?
C12 C14B H14D 109.5 . . ?
C12 C14B H14E 109.5 . . ?
H14D C14B H14E 109.5 . . ?
C12 C14B H14F 109.5 . . ?
H14D C14B H14F 109.5 . . ?
H14E C14B H14F 109.5 . . ?
C12 C15B H15D 109.5 . . ?
C12 C15B H15E 109.5 . . ?
H15D C15B H15E 109.5 . . ?
C12 C15B H15F 109.5 . . ?
H15D C15B H15F 109.5 . . ?
H15E C15B H15F 109.5 . . ?
C16 O8 Tb1 136.9(12) . . ?
C16 O9 Tb2 132.9(11) . . ?
O9 C16 O8 125.9(17) . . ?
O9 C16 C17 117.7(15) . . ?
O8 C16 C17 116.5(17) . . ?
C20A C17 C18A 110.1(13) . . ?
C20B C17 C19B 111(4) . . ?
C20B C17 C16 111(6) . . ?
C20A C17 C16 111.6(17) . . ?
C18A C17 C16 110.9(19) . . ?
C19B C17 C16 113(6) . . ?
C20A C17 C19A 108.6(13) . . ?
C18A C17 C19A 108.3(13) . . ?
C16 C17 C19A 107.2(17) . . ?
C20B C17 C18B 111(4) . . ?
C19B C17 C18B 108.2(19) . . ?
C16 C17 C18B 102(5) . . ?
C17 C18A H18A 109.5 . . ?
C17 C18A H18B 109.5 . . ?
H18A C18A H18B 109.5 . . ?
C17 C18A H18C 109.5 . . ?
H18A C18A H18C 109.5 . . ?
H18B C18A H18C 109.5 . . ?
C17 C19A H19A 109.5 . . ?
C17 C19A H19B 109.5 . . ?
H19A C19A H19B 109.5 . . ?
C17 C19A H19C 109.5 . . ?
H19A C19A H19C 109.5 . . ?
H19B C19A H19C 109.5 . . ?
C17 C20A H20A 109.5 . . ?
C17 C20A H20B 109.5 . . ?
H20A C20A H20B 109.5 . . ?
C17 C20A H20C 109.5 . . ?
H20A C20A H20C 109.5 . . ?
H20B C20A H20C 109.5 . . ?
C17 C18B H18D 109.5 . . ?
C17 C18B H18E 109.5 . . ?
H18D C18B H18E 109.5 . . ?
C17 C18B H18F 109.5 . . ?
H18D C18B H18F 109.5 . . ?
H18E C18B H18F 109.5 . . ?
C17 C19B H19D 109.5 . . ?
C17 C19B H19E 109.5 . . ?
H19D C19B H19E 109.5 . . ?
C17 C19B H19F 109.5 . . ?
H19D C19B H19F 109.5 . . ?
H19E C19B H19F 109.5 . . ?
C17 C20B H20D 109.5 . . ?
C17 C20B H20E 109.5 . . ?
H20D C20B H20E 109.5 . . ?
C17 C20B H20F 109.5 . . ?
H20D C20B H20F 109.5 . . ?
H20E C20B H20F 109.5 . . ?
C21 O10 Tb1 92.6(10) . . ?
C21 O11 Tb1 92.3(10) . . ?
O10 C21 O11 120.6(15) . . ?
O10 C21 C22 121.4(16) . . ?
O11 C21 C22 117.9(16) . . ?
C25 C22 C21 107.5(16) . . ?
C25 C22 C23 112(2) . . ?
C21 C22 C23 108.4(18) . . ?
C25 C22 C24 110(2) . . ?
C21 C22 C24 108.5(16) . . ?
C23 C22 C24 110.8(19) . . ?
C22 C23 H23A 109.5 . . ?
C22 C23 H23B 109.5 . . ?
H23A C23 H23B 109.5 . . ?
C22 C23 H23C 109.5 . . ?
H23A C23 H23C 109.5 . . ?
H23B C23 H23C 109.5 . . ?
C22 C24 H24A 109.5 . . ?
C22 C24 H24B 109.5 . . ?
H24A C24 H24B 109.5 . . ?
C22 C24 H24C 109.5 . . ?
H24A C24 H24C 109.5 . . ?
H24B C24 H24C 109.5 . . ?
C22 C25 H25A 109.5 . . ?
C22 C25 H25B 109.5 . . ?
H25A C25 H25B 109.5 . . ?
C22 C25 H25C 109.5 . . ?
H25A C25 H25C 109.5 . . ?
H25B C25 H25C 109.5 . . ?

loop_
_geom_bond_atom_site_label_1
_geom_bond_atom_site_label_2
_geom_bond_distance
_geom_bond_site_symmetry_2
_geom_bond_publ_flag
Tb1 O2 2.291(11) . ?
Tb1 O6 2.355(13) 2_666 ?
Tb1 O4 2.364(10) 2_666 ?
Tb1 O8 2.385(12) . ?
Tb1 O1 2.386(11) . ?
Tb1 O11 2.395(11) . ?
Tb1 O10 2.427(10) . ?
Tb1 O1 2.460(11) 2_666 ?
Tb2 O2 2.261(11) . ?
Tb2 O9 2.270(13) . ?
Tb2 O7 2.317(11) . ?
Tb2 O1 2.354(10) . ?
Tb2 O3 2.419(10) . ?
Tb2 O5 2.450(11) . ?
Tb2 O4 2.544(11) . ?
Tb2 N1 2.594(13) . ?
O1 Tb1 2.460(11) 2_666 ?
O1 H1 0.87(4) . ?
N1 C3 1.46(2) . ?
N1 C5 1.47(2) . ?
N1 C1 1.50(2) . ?
C1 C2 1.52(2) . ?
C1 H1A 0.9900 . ?
C1 H1B 0.9900 . ?
C2 O2 1.44(2) . ?
C2 H2A 0.9900 . ?
C2 H2B 0.9900 . ?
C3 C4 1.50(3) . ?
C3 H3A 0.9900 . ?
C3 H3B 0.9900 . ?
C4 O3 1.501(18) . ?
C4 H4A 0.9900 . ?
C4 H4B 0.9900 . ?
O3 H3 0.88(4) . ?
C5 H5A 0.9800 . ?
C5 H5B 0.9800 . ?
C5 H5C 0.9800 . ?
O4 C6 1.285(18) . ?
O4 Tb1 2.364(10) 2_666 ?
O5 C6 1.266(17) . ?
C6 C7 1.52(2) . ?
C7 C9B 1.53(2) . ?
C7 C8B 1.54(2) . ?
C7 C10A 1.54(2) . ?
C7 C10B 1.55(2) . ?
C7 C9A 1.556(19) . ?
C7 C8A 1.56(2) . ?
C8A H8A1 0.9800 . ?
C8A H8A2 0.9800 . ?
C8A H8A3 0.9800 . ?
C9A H9A1 0.9800 . ?
C9A H9A2 0.9800 . ?
C9A H9A3 0.9800 . ?
C10A H10A 0.9800 . ?
C10A H10B 0.9800 . ?
C10A H10C 0.9800 . ?
C8B H8B1 0.9800 . ?
C8B H8B2 0.9800 . ?
C8B H8B3 0.9800 . ?
C9B H9B1 0.9800 . ?
C9B H9B2 0.9800 . ?
C9B H9B3 0.9800 . ?
C10B H10D 0.9800 . ?
C10B H10E 0.9800 . ?
C10B H10F 0.9800 . ?
O6 C11 1.25(2) . ?
O6 Tb1 2.355(13) 2_666 ?
O7 C11 1.28(2) . ?
C11 C12 1.51(3) . ?
C12 C13B 1.53(2) . ?
C12 C15A 1.533(19) . ?
C12 C15B 1.53(2) . ?
C12 C14A 1.53(2) . ?
C12 C14B 1.53(2) . ?
C12 C13A 1.539(19) . ?
C13A H13A 0.9800 . ?
C13A H13B 0.9800 . ?
C13A H13C 0.9800 . ?
C14A H14A 0.9800 . ?
C14A H14B 0.9800 . ?
C14A H14C 0.9800 . ?
C15A H15A 0.9800 . ?
C15A H15B 0.9800 . ?
C15A H15C 0.9800 . ?
C13B H13D 0.9800 . ?
C13B H13E 0.9800 . ?
C13B H13F 0.9800 . ?
C14B H14D 0.9800 . ?
C14B H14E 0.9800 . ?
C14B H14F 0.9800 . ?
C15B H15D 0.9800 . ?
C15B H15E 0.9800 . ?
C15B H15F 0.9800 . ?
O8 C16 1.26(2) . ?
O9 C16 1.26(2) . ?
C16 C17 1.56(3) . ?
C17 C20B 1.50(8) . ?
C17 C20A 1.548(19) . ?
C17 C18A 1.55(2) . ?
C17 C19B 1.56(2) . ?
C17 C19A 1.56(2) . ?
C17 C18B 1.56(2) . ?
C18A H18A 0.9800 . ?
C18A H18B 0.9800 . ?
C18A H18C 0.9800 . ?
C19A H19A 0.9800 . ?
C19A H19B 0.9800 . ?
C19A H19C 0.9800 . ?
C20A H20A 0.9800 . ?
C20A H20B 0.9800 . ?
C20A H20C 0.9800 . ?
C18B H18D 0.9800 . ?
C18B H18E 0.9800 . ?
C18B H18F 0.9800 . ?
C19B H19D 0.9800 . ?
C19B H19E 0.9800 . ?
C19B H19F 0.9800 . ?
C20B H20D 0.9800 . ?
C20B H20E 0.9800 . ?
C20B H20F 0.9800 . ?
O10 C21 1.23(2) . ?
O11 C21 1.30(2) . ?
C21 C22 1.54(2) . ?
C22 C25 1.52(3) . ?
C22 C23 1.54(3) . ?
C22 C24 1.54(3) . ?
C23 H23A 0.9800 . ?
C23 H23B 0.9800 . ?
C23 H23C 0.9800 . ?
C24 H24A 0.9800 . ?
C24 H24B 0.9800 . ?
C24 H24C 0.9800 . ?
C25 H25A 0.9800 . ?
C25 H25B 0.9800 . ?
C25 H25C 0.9800 . ?

loop_
_geom_hbond_atom_site_label_D
_geom_hbond_atom_site_label_H
_geom_hbond_atom_site_label_A
_geom_hbond_distance_DH
_geom_hbond_distance_HA
_geom_hbond_distance_DA
_geom_hbond_angle_DHA
_geom_hbond_site_symmetry_A
O3 H3 O5 0.88(4) 1.95(10) 2.749(15) 149(16) 2_766
